data_7225138
loop_
_publ_author_name
'Mi, Zhenhao'
'Zhang, Tonglai'
'Zhang, Jianguo'
'Zhou, Zun-ning'
'Yang, Li'

_publ_section_title
;
 Synthesis, structure and characterization of 1-D polymer
 {[Sr(CHZ)2(ClO4)]ClO4}n: A New Concept of Designing Primary Explosives
;
_journal_name_full 'RSC Adv.'
_journal_paper_doi 10.1039/C6RA07277A
_journal_year 2016
_chemical_formula_moiety 'C2 H12 Cl2 N8 O10 Sr'
_chemical_formula_sum 'C2 H12 Cl2 N8 O10 Sr'
_chemical_formula_weight 466.72
_chemical_name_systematic
; 
 ? 
;
_space_group_IT_number 2
_symmetry_cell_setting triclinic
_symmetry_space_group_name_Hall '-P 1'
_symmetry_space_group_name_H-M 'P -1'
_atom_sites_solution_hydrogens geom
_atom_sites_solution_primary direct
_atom_sites_solution_secondary difmap
_audit_creation_method SHELXL-97
_audit_update_record
;
2016-03-02 deposited with the CCDC.
2016-05-04 downloaded from the CCDC.
;
_cell_angle_alpha 108.852(2)
_cell_angle_beta 107.023(2)
_cell_angle_gamma 103.786(2)
_cell_formula_units_Z 2
_cell_length_a 8.749(2)
_cell_length_b 9.827(3)
_cell_length_c 10.261(3)
_cell_measurement_reflns_used 3925
_cell_measurement_temperature 153(2)
_cell_measurement_theta_max 29.13
_cell_measurement_theta_min 2.5
_cell_volume 742.3(4)
_computing_cell_refinement 'CrystalClear (Rigaku Inc., 2008)'
_computing_data_collection 'CrystalClear (Rigaku Inc., 2008)'
_computing_data_reduction 'CrystalClear (Rigaku Inc., 2008)'
_computing_molecular_graphics
;
 Mercury: visualization and analysis of crystal structures, C. F. Macrae,
 P. R. Edgington, P. McCabe, E. Pidcock, G. P. Shields, R. Taylor,
 M. Towler and J. van de Streek, J. Appl. Cryst., 39, 453-457, 2006.
;
_computing_publication_material 'SHELX-97 (Sheldrick, 1997)'
_computing_structure_refinement 'SHELXL-97 (Sheldrick, 1997)'
_computing_structure_solution 'SHELXS-97 (Sheldrick, 1990)'
_diffrn_ambient_temperature 153(2)
_diffrn_detector_area_resol_mean 28.5714
_diffrn_measured_fraction_theta_full 0.988
_diffrn_measured_fraction_theta_max 0.988
_diffrn_measurement_device_type 'Saturn724+ CCD'
_diffrn_measurement_method '\w scans at fixed \c = 45\%'
_diffrn_radiation_monochromator graphite
_diffrn_radiation_source 'fine-focus sealed tube'
_diffrn_radiation_type MoK\a
_diffrn_radiation_wavelength 0.71073
_diffrn_reflns_av_R_equivalents 0.0270
_diffrn_reflns_av_sigmaI/netI 0.0396
_diffrn_reflns_limit_h_max 11
_diffrn_reflns_limit_h_min -11
_diffrn_reflns_limit_k_max 13
_diffrn_reflns_limit_k_min -13
_diffrn_reflns_limit_l_max 14
_diffrn_reflns_limit_l_min -14
_diffrn_reflns_number 9918
_diffrn_reflns_theta_full 29.13
_diffrn_reflns_theta_max 29.13
_diffrn_reflns_theta_min 2.50
_exptl_absorpt_coefficient_mu 4.060
_exptl_absorpt_correction_T_max 0.5539
_exptl_absorpt_correction_T_min 0.3390
_exptl_absorpt_correction_type multi-scan
_exptl_absorpt_process_details 'CrystalClear (Rigaku Inc., 2008)'
_exptl_crystal_colour colorless
_exptl_crystal_density_diffrn 2.088
_exptl_crystal_density_method 'not measured'
_exptl_crystal_description block
_exptl_crystal_F_000 464
_exptl_crystal_size_max 0.34
_exptl_crystal_size_mid 0.29
_exptl_crystal_size_min 0.17
_refine_diff_density_max 0.459
_refine_diff_density_min -0.721
_refine_diff_density_rms 0.087
_refine_ls_extinction_method none
_refine_ls_goodness_of_fit_ref 0.949
_refine_ls_hydrogen_treatment constr
_refine_ls_matrix_type full
_refine_ls_number_parameters 208
_refine_ls_number_reflns 3925
_refine_ls_number_restraints 0
_refine_ls_restrained_S_all 0.949
_refine_ls_R_factor_all 0.0283
_refine_ls_R_factor_gt 0.0247
_refine_ls_shift/su_max 0.004
_refine_ls_shift/su_mean 0.001
_refine_ls_structure_factor_coef Fsqd
_refine_ls_weighting_details 'calc w=1/[\s^2^(Fo^2^)+(0.0370P)^2^+0.0645P] where P=(Fo^2^+2Fc^2^)/3'
_refine_ls_weighting_scheme calc
_refine_ls_wR_factor_gt 0.0621
_refine_ls_wR_factor_ref 0.0631
_reflns_number_gt 3553
_reflns_number_total 3925
_reflns_threshold_expression >2sigma(I)
_cod_data_source_file c6ra07277a1.cif
_cod_data_source_block bn2496
_cod_original_cell_volume 742.3(3)
_cod_original_sg_symbol_H-M P-1
_cod_database_code 7225138
_solvent_exptl_crystal_recrystallization_method H2O

loop_
_symmetry_equiv_pos_as_xyz
'x, y, z'
'-x, -y, -z'

loop_
_atom_site_label
_atom_site_type_symbol
_atom_site_fract_x
_atom_site_fract_y
_atom_site_fract_z
_atom_site_U_iso_or_equiv
_atom_site_adp_type
_atom_site_occupancy
_atom_site_symmetry_multiplicity
_atom_site_calc_flag
_atom_site_refinement_flags
Sr1 Sr 0.24616(2) 0.485917(19) 0.498251(18) 0.00945(6) Uani 1 1 d .
O1 O 0.43465(16) 0.34199(15) 0.41517(14) 0.0125(3) Uani 1 1 d .
O2 O 0.06100(16) 0.53291(16) 0.64860(14) 0.0128(3) Uani 1 1 d .
N1 N 0.1537(2) 0.17182(19) 0.43031(19) 0.0170(4) Uani 1 1 d .
H1A H 0.0418 0.1163 0.3912 0.020 Uiso 1 1 d R
H1B H 0.1999 0.1402 0.4990 0.020 Uiso 1 1 d R
N2 N 0.2254(2) 0.10596(19) 0.32880(18) 0.0150(3) Uani 1 1 d .
H2 H 0.2017 0.0059 0.3067 0.018 Uiso 1 1 d R
N3 N 0.4602(2) 0.12433(19) 0.27309(19) 0.0155(3) Uani 1 1 d .
H3 H 0.4319 0.0236 0.2205 0.019 Uiso 1 1 d R
N4 N 0.6201(2) 0.21113(19) 0.28247(19) 0.0161(3) Uani 1 1 d .
H4A H 0.7158 0.2077 0.3407 0.019 Uiso 1 1 d R
H4B H 0.5886 0.1754 0.1834 0.019 Uiso 1 1 d R
N5 N 0.3373(2) 0.4659(2) 0.77278(19) 0.0173(4) Uani 1 1 d .
H5A H 0.3318 0.3763 0.7779 0.021 Uiso 1 1 d R
H5B H 0.4417 0.5338 0.8385 0.021 Uiso 1 1 d R
N6 N 0.2449(2) 0.5262(2) 0.85393(19) 0.0187(4) Uani 1 1 d .
H6 H 0.2670 0.5281 0.9450 0.022 Uiso 1 1 d R
N7 N 0.0445(2) 0.6325(2) 0.87512(18) 0.0181(4) Uani 1 1 d .
H7 H 0.1008 0.6668 0.9740 0.022 Uiso 1 1 d R
N8 N -0.0867(2) 0.6806(2) 0.81195(18) 0.0155(3) Uani 1 1 d .
H8A H -0.1593 0.6669 0.8559 0.019 Uiso 1 1 d R
H8B H -0.0654 0.7805 0.8620 0.019 Uiso 1 1 d R
C1 C 0.3785(2) 0.1981(2) 0.3443(2) 0.0117(4) Uani 1 1 d .
C2 C 0.1144(2) 0.5627(2) 0.7856(2) 0.0119(4) Uani 1 1 d .
Cl1 Cl 0.33383(6) 0.73235(5) 0.28791(5) 0.01320(10) Uani 1 1 d .
Cl2 Cl 0.28972(6) 1.12896(6) 0.89708(5) 0.01779(11) Uani 1 1 d .
O3 O 0.25382(18) 0.69490(17) 0.38275(16) 0.0179(3) Uani 1 1 d .
O4 O 0.3370(2) 0.59341(17) 0.18473(17) 0.0213(3) Uani 1 1 d .
O5 O 0.23019(19) 0.79383(16) 0.20073(15) 0.0183(3) Uani 1 1 d .
O6 O 0.50308(19) 0.84487(19) 0.37639(17) 0.0254(4) Uani 1 1 d .
O7 O 0.4618(2) 1.12957(19) 0.93126(18) 0.0298(4) Uani 1 1 d .
O8 O 0.2992(2) 1.2785(2) 0.9901(2) 0.0371(4) Uani 1 1 d .
O9 O 0.2098(2) 1.0991(2) 0.74113(18) 0.0390(5) Uani 1 1 d .
O10 O 0.1895(2) 1.0115(2) 0.9235(2) 0.0481(5) Uani 1 1 d .

loop_
_atom_site_aniso_label
_atom_site_aniso_U_11
_atom_site_aniso_U_22
_atom_site_aniso_U_33
_atom_site_aniso_U_23
_atom_site_aniso_U_13
_atom_site_aniso_U_12
Sr1 0.00745(9) 0.00884(9) 0.00980(9) 0.00230(7) 0.00300(6) 0.00219(7)
O1 0.0104(6) 0.0070(6) 0.0151(7) 0.0012(5) 0.0039(5) 0.0015(5)
O2 0.0097(6) 0.0175(7) 0.0098(6) 0.0049(6) 0.0038(5) 0.0043(6)
N1 0.0133(8) 0.0144(9) 0.0216(9) 0.0057(7) 0.0085(7) 0.0030(7)
N2 0.0139(8) 0.0084(8) 0.0185(8) 0.0022(7) 0.0063(7) 0.0022(7)
N3 0.0155(8) 0.0072(8) 0.0192(9) 0.0006(7) 0.0083(7) 0.0017(7)
N4 0.0118(8) 0.0154(9) 0.0162(8) 0.0027(7) 0.0059(7) 0.0023(7)
N5 0.0149(8) 0.0207(9) 0.0182(9) 0.0090(7) 0.0058(7) 0.0095(7)
N6 0.0193(9) 0.0299(10) 0.0116(8) 0.0097(8) 0.0076(7) 0.0140(8)
N7 0.0169(9) 0.0260(10) 0.0082(8) 0.0035(7) 0.0027(7) 0.0109(8)
N8 0.0154(8) 0.0180(9) 0.0127(8) 0.0030(7) 0.0067(7) 0.0086(7)
C1 0.0108(9) 0.0106(9) 0.0096(8) 0.0034(7) 0.0006(7) 0.0028(7)
C2 0.0083(8) 0.0122(9) 0.0109(9) 0.0032(7) 0.0028(7) 0.0001(7)
Cl1 0.0145(2) 0.0118(2) 0.0121(2) 0.00557(18) 0.00403(17) 0.00373(18)
Cl2 0.0166(2) 0.0136(2) 0.0168(2) 0.0038(2) 0.00509(19) 0.00107(19)
O3 0.0198(8) 0.0194(8) 0.0178(7) 0.0104(6) 0.0101(6) 0.0059(6)
O4 0.0302(9) 0.0163(8) 0.0241(8) 0.0080(7) 0.0156(7) 0.0146(7)
O5 0.0251(8) 0.0138(7) 0.0145(7) 0.0065(6) 0.0034(6) 0.0096(6)
O6 0.0154(8) 0.0267(9) 0.0212(8) 0.0102(7) 0.0002(6) -0.0045(7)
O7 0.0223(8) 0.0273(9) 0.0301(9) 0.0031(8) 0.0060(7) 0.0116(7)
O8 0.0326(10) 0.0256(10) 0.0448(11) 0.0000(8) 0.0197(9) 0.0128(8)
O9 0.0245(9) 0.0611(13) 0.0194(8) 0.0153(9) 0.0037(7) 0.0046(9)
O10 0.0375(11) 0.0402(12) 0.0521(12) 0.0307(10) 0.0073(9) -0.0116(9)

loop_
_atom_type_symbol
_atom_type_description
_atom_type_scat_dispersion_real
_atom_type_scat_dispersion_imag
_atom_type_scat_source
C C 0.0033 0.0016 'International Tables Vol C Tables 4.2.6.8 and 6.1.1.4'
H H 0.0000 0.0000 'International Tables Vol C Tables 4.2.6.8 and 6.1.1.4'
N N 0.0061 0.0033 'International Tables Vol C Tables 4.2.6.8 and 6.1.1.4'
O O 0.0106 0.0060 'International Tables Vol C Tables 4.2.6.8 and 6.1.1.4'
Cl Cl 0.1484 0.1585 'International Tables Vol C Tables 4.2.6.8 and 6.1.1.4'
Sr Sr -1.5307 3.2498 'International Tables Vol C Tables 4.2.6.8 and 6.1.1.4'

loop_
_geom_angle_atom_site_label_1
_geom_angle_atom_site_label_2
_geom_angle_atom_site_label_3
_geom_angle
_geom_angle_site_symmetry_1
_geom_angle_site_symmetry_3
O2 Sr1 O1 149.61(4) . .
O2 Sr1 O2 63.37(5) . 2_566
O1 Sr1 O2 131.29(4) . 2_566
O2 Sr1 O1 125.15(4) . 2_666
O1 Sr1 O1 64.56(5) . 2_666
O2 Sr1 O1 139.57(5) 2_566 2_666
O2 Sr1 O3 103.83(4) . .
O1 Sr1 O3 106.50(4) . .
O2 Sr1 O3 68.32(4) 2_566 .
O1 Sr1 O3 71.41(4) 2_666 .
O2 Sr1 N8 119.21(5) . 2_566
O1 Sr1 N8 72.17(5) . 2_566
O2 Sr1 N8 59.72(4) 2_566 2_566
O1 Sr1 N8 111.66(5) 2_666 2_566
O3 Sr1 N8 73.67(5) . 2_566
O2 Sr1 N5 61.03(5) . .
O1 Sr1 N5 93.13(5) . .
O2 Sr1 N5 121.79(4) 2_566 .
O1 Sr1 N5 88.31(5) 2_666 .
O3 Sr1 N5 141.12(5) . .
N8 Sr1 N5 145.15(5) 2_566 .
O2 Sr1 N1 94.95(5) . .
O1 Sr1 N1 60.42(5) . .
O2 Sr1 N1 95.30(5) 2_566 .
O1 Sr1 N1 120.42(5) 2_666 .
O3 Sr1 N1 144.93(5) . .
N8 Sr1 N1 71.32(5) 2_566 .
N5 Sr1 N1 73.95(5) . .
O2 Sr1 N4 67.88(5) . 2_666
O1 Sr1 N4 123.21(5) . 2_666
O2 Sr1 N4 100.00(5) 2_566 2_666
O1 Sr1 N4 60.06(4) 2_666 2_666
O3 Sr1 N4 67.02(5) . 2_666
N8 Sr1 N4 140.41(5) 2_566 2_666
N5 Sr1 N4 74.13(5) . 2_666
N1 Sr1 N4 148.03(5) . 2_666
O2 Sr1 C2 18.14(4) . .
O1 Sr1 C2 136.37(4) . .
O2 Sr1 C2 81.51(5) 2_566 .
O1 Sr1 C2 111.90(4) 2_666 .
O3 Sr1 C2 113.24(5) . .
N8 Sr1 C2 135.63(5) 2_566 .
N5 Sr1 C2 43.96(5) . .
N1 Sr1 C2 93.52(5) . .
N4 Sr1 C2 61.61(5) 2_666 .
O2 Sr1 C1 137.80(5) . .
O1 Sr1 C1 18.15(4) . .
O2 Sr1 C1 118.17(4) 2_566 .
O1 Sr1 C1 82.69(5) 2_666 .
O3 Sr1 C1 115.89(5) . .
N8 Sr1 C1 63.30(5) 2_566 .
N5 Sr1 C1 92.98(5) . .
N1 Sr1 C1 43.70(5) . .
N4 Sr1 C1 140.34(5) 2_666 .
C2 Sr1 C1 130.84(5) . .
O2 Sr1 C2 81.62(5) . 2_566
O1 Sr1 C2 115.39(5) . 2_566
O2 Sr1 C2 18.26(4) 2_566 2_566
O1 Sr1 C2 129.76(4) 2_666 2_566
O3 Sr1 C2 60.39(4) . 2_566
N8 Sr1 C2 43.25(5) 2_566 2_566
N5 Sr1 C2 138.88(5) . 2_566
N1 Sr1 C2 94.23(5) . 2_566
N4 Sr1 C2 108.82(5) 2_666 2_566
C2 Sr1 C2 99.76(5) . 2_566
C1 Sr1 C2 105.32(5) . 2_566
C1 O1 Sr1 122.06(12) . .
C1 O1 Sr1 122.42(12) . 2_666
Sr1 O1 Sr1 115.44(5) . 2_666
C2 O2 Sr1 122.18(12) . .
C2 O2 Sr1 121.18(11) . 2_566
Sr1 O2 Sr1 116.63(5) . 2_566
N2 N1 Sr1 108.33(10) . .
N2 N1 H1A 108.6 . .
Sr1 N1 H1A 116.7 . .
N2 N1 H1B 96.1 . .
Sr1 N1 H1B 120.6 . .
H1A N1 H1B 104.2 . .
C1 N2 N1 116.90(16) . .
C1 N2 H2 121.4 . .
N1 N2 H2 111.1 . .
C1 N3 N4 118.92(16) . .
C1 N3 H3 129.8 . .
N4 N3 H3 111.2 . .
N3 N4 Sr1 112.32(11) . 2_666
N3 N4 H4A 119.0 . .
Sr1 N4 H4A 82.3 2_666 .
N3 N4 H4B 94.8 . .
Sr1 N4 H4B 130.1 2_666 .
H4A N4 H4B 120.7 . .
N6 N5 Sr1 111.17(11) . .
N6 N5 H5A 106.1 . .
Sr1 N5 H5A 121.2 . .
N6 N5 H5B 97.0 . .
Sr1 N5 H5B 112.3 . .
H5A N5 H5B 106.2 . .
C2 N6 N5 119.28(16) . .
C2 N6 H6 121.9 . .
N5 N6 H6 118.4 . .
C2 N7 N8 117.78(15) . .
C2 N7 H7 117.6 . .
N8 N7 H7 122.6 . .
N7 N8 Sr1 111.14(11) . 2_566
N7 N8 H8A 105.8 . .
Sr1 N8 H8A 112.1 2_566 .
N7 N8 H8B 113.5 . .
Sr1 N8 H8B 125.6 2_566 .
H8A N8 H8B 83.8 . .
O1 C1 N3 122.79(18) . .
O1 C1 N2 122.13(18) . .
N3 C1 N2 115.02(17) . .
O1 C1 Sr1 39.79(9) . .
N3 C1 Sr1 159.54(13) . .
N2 C1 Sr1 82.98(11) . .
O2 C2 N7 122.37(17) . .
O2 C2 N6 122.51(18) . .
N7 C2 N6 115.12(16) . .
O2 C2 Sr1 39.68(9) . .
N7 C2 Sr1 156.37(13) . .
N6 C2 Sr1 84.97(11) . .
O2 C2 Sr1 40.56(9) . 2_566
N7 C2 Sr1 83.94(11) . 2_566
N6 C2 Sr1 156.59(14) . 2_566
Sr1 C2 Sr1 80.24(5) . 2_566
O6 Cl1 O3 110.58(9) . .
O6 Cl1 O4 110.65(10) . .
O3 Cl1 O4 109.46(9) . .
O6 Cl1 O5 109.45(10) . .
O3 Cl1 O5 108.26(9) . .
O4 Cl1 O5 108.39(9) . .
O10 Cl2 O8 110.40(12) . .
O10 Cl2 O7 110.39(12) . .
O8 Cl2 O7 108.49(10) . .
O10 Cl2 O9 108.76(12) . .
O8 Cl2 O9 109.20(12) . .
O7 Cl2 O9 109.58(10) . .
Cl1 O3 Sr1 133.42(8) . .

loop_
_geom_bond_atom_site_label_1
_geom_bond_atom_site_label_2
_geom_bond_distance
_geom_bond_site_symmetry_2
Sr1 O2 2.5646(14) .
Sr1 O1 2.5695(14) .
Sr1 O2 2.5959(14) 2_566
Sr1 O1 2.6026(14) 2_666
Sr1 O3 2.6797(15) .
Sr1 N8 2.7752(17) 2_566
Sr1 N5 2.7796(18) .
Sr1 N1 2.7852(18) .
Sr1 N4 2.7865(18) 2_666
Sr1 C2 3.400(2) .
Sr1 C1 3.403(2) .
Sr1 C2 3.415(2) 2_566
O1 C1 1.251(2) .
O1 Sr1 2.6026(14) 2_666
O2 C2 1.251(2) .
O2 Sr1 2.5959(14) 2_566
N1 N2 1.427(2) .
N1 H1A 0.8900 .
N1 H1B 0.8900 .
N2 C1 1.358(2) .
N2 H2 0.8900 .
N3 C1 1.334(2) .
N3 N4 1.412(2) .
N3 H3 0.8900 .
N4 Sr1 2.7865(18) 2_666
N4 H4A 0.8900 .
N4 H4B 0.8900 .
N5 N6 1.415(2) .
N5 H5A 0.8899 .
N5 H5B 0.8900 .
N6 C2 1.347(2) .
N6 H6 0.8900 .
N7 C2 1.345(2) .
N7 N8 1.408(2) .
N7 H7 0.8900 .
N8 Sr1 2.7752(17) 2_566
N8 H8A 0.8900 .
N8 H8B 0.8900 .
C2 Sr1 3.4153(19) 2_566
Cl1 O6 1.4224(15) .
Cl1 O3 1.4422(14) .
Cl1 O4 1.4448(15) .
Cl1 O5 1.4570(14) .
Cl2 O10 1.4262(18) .
Cl2 O8 1.4376(18) .
Cl2 O7 1.4408(17) .
Cl2 O9 1.4420(17) .

loop_
_geom_torsion_atom_site_label_1
_geom_torsion_atom_site_label_2
_geom_torsion_atom_site_label_3
_geom_torsion_atom_site_label_4
_geom_torsion
_geom_torsion_site_symmetry_1
_geom_torsion_site_symmetry_4
O2 Sr1 O1 C1 59.97(17) . .
O2 Sr1 O1 C1 -48.59(15) 2_566 .
O1 Sr1 O1 C1 176.66(17) 2_666 .
O3 Sr1 O1 C1 -123.95(13) . .
N8 Sr1 O1 C1 -57.73(14) 2_566 .
N5 Sr1 O1 C1 90.03(14) . .
N1 Sr1 O1 C1 20.48(13) . .
N4 Sr1 O1 C1 163.07(13) 2_666 .
C2 Sr1 O1 C1 80.94(15) . .
C2 Sr1 O1 C1 -59.41(14) 2_566 .
O2 Sr1 O1 Sr1 -116.69(8) . 2_666
O2 Sr1 O1 Sr1 134.76(5) 2_566 2_666
O1 Sr1 O1 Sr1 0.0 2_666 2_666
O3 Sr1 O1 Sr1 59.40(6) . 2_666
N8 Sr1 O1 Sr1 125.62(6) 2_566 2_666
N5 Sr1 O1 Sr1 -86.63(6) . 2_666
N1 Sr1 O1 Sr1 -156.17(7) . 2_666
N4 Sr1 O1 Sr1 -13.58(8) 2_666 2_666
C2 Sr1 O1 Sr1 -95.72(7) . 2_666
C1 Sr1 O1 Sr1 -176.66(17) . 2_666
C2 Sr1 O1 Sr1 123.94(5) 2_566 2_666
O1 Sr1 O2 C2 52.49(18) . .
O2 Sr1 O2 C2 179.66(18) 2_566 .
O1 Sr1 O2 C2 -46.84(16) 2_666 .
O3 Sr1 O2 C2 -123.64(14) . .
N8 Sr1 O2 C2 157.55(14) 2_566 .
N5 Sr1 O2 C2 17.63(14) . .
N1 Sr1 O2 C2 86.20(15) . .
N4 Sr1 O2 C2 -65.92(14) 2_666 .
C1 Sr1 O2 C2 76.16(16) . .
C2 Sr1 O2 C2 179.76(12) 2_566 .
O1 Sr1 O2 Sr1 -127.17(7) . 2_566
O2 Sr1 O2 Sr1 0.0 2_566 2_566
O1 Sr1 O2 Sr1 133.50(5) 2_666 2_566
O3 Sr1 O2 Sr1 56.70(6) . 2_566
N8 Sr1 O2 Sr1 -22.11(8) 2_566 2_566
N5 Sr1 O2 Sr1 -162.03(8) . 2_566
N1 Sr1 O2 Sr1 -93.45(6) . 2_566
N4 Sr1 O2 Sr1 114.43(7) 2_666 2_566
C2 Sr1 O2 Sr1 -179.66(18) . 2_566
C1 Sr1 O2 Sr1 -103.49(7) . 2_566
C2 Sr1 O2 Sr1 0.11(6) 2_566 2_566
O2 Sr1 N1 N2 173.60(11) . .
O1 Sr1 N1 N2 -25.24(10) . .
O2 Sr1 N1 N2 109.95(11) 2_566 .
O1 Sr1 N1 N2 -50.26(13) 2_666 .
O3 Sr1 N1 N2 50.86(15) . .
N8 Sr1 N1 N2 54.41(11) 2_566 .
N5 Sr1 N1 N2 -128.45(12) . .
N4 Sr1 N1 N2 -131.50(11) 2_666 .
C2 Sr1 N1 N2 -168.26(11) . .
C1 Sr1 N1 N2 -16.16(10) . .
C2 Sr1 N1 N2 91.66(12) 2_566 .
Sr1 N1 N2 C1 32.71(18) . .
C1 N3 N4 Sr1 12.0(2) . 2_666
O2 Sr1 N5 N6 -12.34(11) . .
O1 Sr1 N5 N6 -175.51(12) . .
O2 Sr1 N5 N6 -31.27(14) 2_566 .
O1 Sr1 N5 N6 120.08(13) 2_666 .
O3 Sr1 N5 N6 63.10(15) . .
N8 Sr1 N5 N6 -112.77(13) 2_566 .
N1 Sr1 N5 N6 -117.53(13) . .
N4 Sr1 N5 N6 60.80(13) 2_666 .
C2 Sr1 N5 N6 -4.54(11) . .
C1 Sr1 N5 N6 -157.33(13) . .
C2 Sr1 N5 N6 -39.82(16) 2_566 .
Sr1 N5 N6 C2 9.1(2) . .
C2 N7 N8 Sr1 23.0(2) . 2_566
Sr1 O1 C1 N3 165.47(13) . .
Sr1 O1 C1 N3 -18.1(2) 2_666 .
Sr1 O1 C1 N2 -11.6(2) . .
Sr1 O1 C1 N2 164.81(13) 2_666 .
Sr1 O1 C1 Sr1 176.42(18) 2_666 .
N4 N3 C1 O1 2.5(3) . .
N4 N3 C1 N2 179.74(16) . .
N4 N3 C1 Sr1 29.8(5) . .
N1 N2 C1 O1 -17.6(3) . .
N1 N2 C1 N3 165.14(16) . .
N1 N2 C1 Sr1 -25.02(14) . .
O2 Sr1 C1 O1 -139.31(13) . .
O2 Sr1 C1 O1 140.27(13) 2_566 .
O1 Sr1 C1 O1 -3.04(15) 2_666 .
O3 Sr1 C1 O1 62.15(14) . .
N8 Sr1 C1 O1 115.71(14) 2_566 .
N5 Sr1 C1 O1 -90.95(14) . .
N1 Sr1 C1 O1 -153.87(16) . .
N4 Sr1 C1 O1 -22.44(17) 2_666 .
C2 Sr1 C1 O1 -115.76(13) . .
C2 Sr1 C1 O1 126.26(13) 2_566 .
O2 Sr1 C1 N3 -176.4(3) . .
O1 Sr1 C1 N3 -37.1(3) . .
O2 Sr1 C1 N3 103.2(4) 2_566 .
O1 Sr1 C1 N3 -40.2(4) 2_666 .
O3 Sr1 C1 N3 25.0(4) . .
N8 Sr1 C1 N3 78.6(4) 2_566 .
N5 Sr1 C1 N3 -128.1(4) . .
N1 Sr1 C1 N3 169.0(4) . .
N4 Sr1 C1 N3 -59.5(4) 2_666 .
C2 Sr1 C1 N3 -152.9(3) . .
C2 Sr1 C1 N3 89.2(4) 2_566 .
O2 Sr1 C1 N2 30.81(13) . .
O1 Sr1 C1 N2 170.1(2) . .
O2 Sr1 C1 N2 -49.62(12) 2_566 .
O1 Sr1 C1 N2 167.07(11) 2_666 .
O3 Sr1 C1 N2 -127.74(10) . .
N8 Sr1 C1 N2 -74.17(11) 2_566 .
N5 Sr1 C1 N2 79.16(11) . .
N1 Sr1 C1 N2 16.24(10) . .
N4 Sr1 C1 N2 147.67(10) 2_666 .
C2 Sr1 C1 N2 54.36(12) . .
C2 Sr1 C1 N2 -63.63(11) 2_566 .
Sr1 O2 C2 N7 159.21(14) . .
Sr1 O2 C2 N7 -21.1(2) 2_566 .
Sr1 O2 C2 N6 -21.4(3) . .
Sr1 O2 C2 N6 158.26(15) 2_566 .
Sr1 O2 C2 Sr1 179.64(19) 2_566 .
Sr1 O2 C2 Sr1 -179.64(19) . 2_566
N8 N7 C2 O2 -3.7(3) . .
N8 N7 C2 N6 176.86(17) . .
N8 N7 C2 Sr1 30.7(4) . .
N8 N7 C2 Sr1 -17.34(16) . 2_566
N5 N6 C2 O2 6.5(3) . .
N5 N6 C2 N7 -174.03(17) . .
N5 N6 C2 Sr1 -6.99(17) . .
N5 N6 C2 Sr1 43.8(4) . 2_566
O1 Sr1 C2 O2 -144.44(13) . .
O2 Sr1 C2 O2 -0.31(16) 2_566 .
O1 Sr1 C2 O2 140.00(14) 2_666 .
O3 Sr1 C2 O2 61.61(15) . .
N8 Sr1 C2 O2 -28.47(17) 2_566 .
N5 Sr1 C2 O2 -157.56(17) . .
N1 Sr1 C2 O2 -95.15(15) . .
N4 Sr1 C2 O2 105.97(15) 2_666 .
C1 Sr1 C2 O2 -120.44(14) . .
C2 Sr1 C2 O2 -0.24(12) 2_566 .
O2 Sr1 C2 N7 -48.4(3) . .
O1 Sr1 C2 N7 167.1(3) . .
O2 Sr1 C2 N7 -48.7(3) 2_566 .
O1 Sr1 C2 N7 91.6(3) 2_666 .
O3 Sr1 C2 N7 13.2(3) . .
N8 Sr1 C2 N7 -76.9(3) 2_566 .
N5 Sr1 C2 N7 154.0(4) . .
N1 Sr1 C2 N7 -143.6(3) . .
N4 Sr1 C2 N7 57.6(3) 2_666 .
C1 Sr1 C2 N7 -168.9(3) . .
C2 Sr1 C2 N7 -48.7(3) 2_566 .
O2 Sr1 C2 N6 162.0(2) . .
O1 Sr1 C2 N6 17.59(14) . .
O2 Sr1 C2 N6 161.72(12) 2_566 .
O1 Sr1 C2 N6 -57.98(12) 2_666 .
O3 Sr1 C2 N6 -136.36(11) . .
N8 Sr1 C2 N6 133.56(11) 2_566 .
N5 Sr1 C2 N6 4.46(11) . .
N1 Sr1 C2 N6 66.88(12) . .
N4 Sr1 C2 N6 -92.00(12) 2_666 .
C1 Sr1 C2 N6 41.59(13) . .
C2 Sr1 C2 N6 161.79(13) 2_566 .
O2 Sr1 C2 Sr1 0.24(12) . 2_566
O1 Sr1 C2 Sr1 -144.20(5) . 2_566
O2 Sr1 C2 Sr1 -0.07(4) 2_566 2_566
O1 Sr1 C2 Sr1 140.23(4) 2_666 2_566
O3 Sr1 C2 Sr1 61.85(5) . 2_566
N8 Sr1 C2 Sr1 -28.24(8) 2_566 2_566
N5 Sr1 C2 Sr1 -157.33(8) . 2_566
N1 Sr1 C2 Sr1 -94.91(5) . 2_566
N4 Sr1 C2 Sr1 106.20(6) 2_666 2_566
C1 Sr1 C2 Sr1 -120.20(5) . 2_566
C2 Sr1 C2 Sr1 0.0 2_566 2_566
O6 Cl1 O3 Sr1 -88.84(13) . .
O4 Cl1 O3 Sr1 33.31(14) . .
O5 Cl1 O3 Sr1 151.27(10) . .
O2 Sr1 O3 Cl1 179.99(11) . .
O1 Sr1 O3 Cl1 2.03(12) . .
O2 Sr1 O3 Cl1 -126.50(12) 2_566 .
O1 Sr1 O3 Cl1 57.12(11) 2_666 .
N8 Sr1 O3 Cl1 -63.17(11) 2_566 .
N5 Sr1 O3 Cl1 119.29(11) . .
N1 Sr1 O3 Cl1 -59.67(15) . .
N4 Sr1 O3 Cl1 121.69(12) 2_666 .
C2 Sr1 O3 Cl1 163.61(10) . .
C1 Sr1 O3 Cl1 -14.67(13) . .
C2 Sr1 O3 Cl1 -108.22(12) 2_566 .
